data_7054317
loop_
_publ_author_name
'An, Guang-Yu'
'Wang, Hong-Bo'
'Cui, Ai-Li'
'Kou, Hui-Zhong'

_publ_section_title
;
 Ferromagnetic versus antiferromagnetic exchange in oximato-bridged
 nickel(ii) complexes
;
_journal_issue 10
_journal_name_full 'New J. Chem.'
_journal_page_first 5037
_journal_paper_doi 10.1039/C4NJ01055H
_journal_volume 38
_journal_year 2014
_chemical_formula_sum 'C27 H33 B Br3 F4 N9 Ni2 O3'
_chemical_formula_weight 975.58
_chemical_name_systematic
; 
 ? 
;
_space_group_IT_number 14
_symmetry_cell_setting monoclinic
_symmetry_space_group_name_Hall '-P 2ybc'
_symmetry_space_group_name_H-M 'P 1 21/c 1'
_atom_sites_solution_hydrogens geom
_atom_sites_solution_primary direct
_atom_sites_solution_secondary difmap
_audit_creation_method SHELXL-97
_cell_angle_alpha 90.00
_cell_angle_beta 93.34(3)
_cell_angle_gamma 90.00
_cell_formula_units_Z 4
_cell_length_a 12.518(3)
_cell_length_b 12.124(2)
_cell_length_c 22.749(5)
_cell_measurement_reflns_used 19810
_cell_measurement_temperature 293(2)
_cell_measurement_theta_max 27.46
_cell_measurement_theta_min 2.99
_cell_volume 3446.7(13)
_computing_cell_refinement 'crystalstructure 3.6.0 (Rigaku, 2004)'
_computing_data_collection 'crystalstructure 3.6.0 (Rigaku, 2004)'
_computing_data_reduction 'SHELXL-97 (Sheldrick, 1997)'
_computing_molecular_graphics 'XP (Sheldrick, 1998)'
_computing_publication_material 'XP (Sheldrick, 1998)'
_computing_structure_refinement 'SHELXL-97 (Sheldrick, 1997)'
_computing_structure_solution 'SHELXS-97 (Sheldrick, 1990)'
_diffrn_ambient_temperature 293(2)
_diffrn_detector_area_resol_mean 0.77
_diffrn_measured_fraction_theta_full 0.996
_diffrn_measured_fraction_theta_max 0.996
_diffrn_measurement_device_type 'Rigaku R-AXIS RAPID IP'
_diffrn_measurement_method '\w scans'
_diffrn_radiation_monochromator graphite
_diffrn_radiation_source 'fine-focus sealed tube'
_diffrn_radiation_type MoK\a
_diffrn_radiation_wavelength 0.71073
_diffrn_reflns_av_R_equivalents 0.0574
_diffrn_reflns_av_sigmaI/netI 0.0476
_diffrn_reflns_limit_h_max 14
_diffrn_reflns_limit_h_min -14
_diffrn_reflns_limit_k_max 14
_diffrn_reflns_limit_k_min -14
_diffrn_reflns_limit_l_max 27
_diffrn_reflns_limit_l_min -27
_diffrn_reflns_number 26193
_diffrn_reflns_theta_full 25.00
_diffrn_reflns_theta_max 25.00
_diffrn_reflns_theta_min 3.01
_exptl_absorpt_coefficient_mu 4.637
_exptl_absorpt_correction_T_max 1.0000
_exptl_absorpt_correction_T_min 0.317
_exptl_absorpt_correction_type empirical
_exptl_absorpt_process_details 'ABSCOR; T Higashi (2001)'
_exptl_crystal_colour red
_exptl_crystal_density_diffrn 1.880
_exptl_crystal_density_method 'not measured'
_exptl_crystal_description block
_exptl_crystal_F_000 1936
_exptl_crystal_size_max 0.22
_exptl_crystal_size_mid 0.19
_exptl_crystal_size_min 0.15
_refine_diff_density_max 1.078
_refine_diff_density_min -0.746
_refine_diff_density_rms 0.180
_refine_ls_extinction_coef 0.0046(4)
_refine_ls_extinction_expression Fc^*^=kFc[1+0.001xFc^2^\l^3^/sin(2\q)]^-1/4^
_refine_ls_extinction_method SHELXL
_refine_ls_goodness_of_fit_ref 1.128
_refine_ls_hydrogen_treatment constr
_refine_ls_matrix_type full
_refine_ls_number_parameters 474
_refine_ls_number_reflns 6043
_refine_ls_number_restraints 0
_refine_ls_restrained_S_all 1.128
_refine_ls_R_factor_all 0.0951
_refine_ls_R_factor_gt 0.0682
_refine_ls_shift/su_max 0.003
_refine_ls_shift/su_mean 0.000
_refine_ls_structure_factor_coef Fsqd
_refine_ls_weighting_details 'calc w=1/[\s^2^(Fo^2^)+(0.0601P)^2^+53.3091P] where P=(Fo^2^+2Fc^2^)/3'
_refine_ls_weighting_scheme calc
_refine_ls_wR_factor_gt 0.1986
_refine_ls_wR_factor_ref 0.2188
_reflns_number_gt 4401
_reflns_number_total 6043
_reflns_threshold_expression >2sigma(I)
_cod_data_source_file c4nj01055h3.cif
_cod_data_source_block 2
_cod_depositor_comments
;
The following automatic conversions were performed:

'_symmetry_cell_setting' value 'Monoclinic' changed to 'monoclinic'
according to
/usr/data/users/saulius/crontab/automatic-downloads/rss-feeds/RSC/lib/dictionaries/cif_core.dic
dictionary named 'cif_core.dic' version 2.4.2 from 2011-04-26.

Automatic conversion script
Id: cif_fix_values 2281 2013-09-26 08:29:07Z andrius 

 Adding full bibliography for 7054316--7054320.cif.
;
_cod_original_sg_symbol_H-M P2(1)/c
_cod_database_code 7054317

loop_
_symmetry_equiv_pos_as_xyz
'x, y, z'
'-x, y+1/2, -z+1/2'
'-x, -y, -z'
'x, -y-1/2, z-1/2'

loop_
_atom_site_label
_atom_site_type_symbol
_atom_site_fract_x
_atom_site_fract_y
_atom_site_fract_z
_atom_site_U_iso_or_equiv
_atom_site_adp_type
_atom_site_occupancy
_atom_site_symmetry_multiplicity
_atom_site_calc_flag
_atom_site_refinement_flags
_atom_site_disorder_assembly
_atom_site_disorder_group
Br1 Br 0.72851(9) 0.41606(11) 0.06441(6) 0.0564(4) Uani 1 1 d . . .
Ni1 Ni 0.98635(10) 0.25307(12) 0.09886(6) 0.0375(4) Uani 1 1 d . . .
Ni2 Ni 1.26680(10) 0.24935(11) 0.10232(6) 0.0385(4) Uani 1 1 d . . .
O1 O 1.1723(5) 0.1362(6) 0.0560(3) 0.0463(18) Uani 1 1 d . . .
B1 B 0.5083(13) -0.2441(16) 0.1552(8) 0.067(4) Uani 1 1 d . . .
F1 F 0.4822(18) -0.205(4) 0.1016(9) 0.103(15) Uani 0.57(4) 1 d P A 1
F2 F 0.4203(6) -0.2529(9) 0.1865(4) 0.086(3) Uani 1 1 d . A 1
F3 F 0.559(3) -0.337(3) 0.1570(17) 0.132(14) Uani 0.57(4) 1 d P A 1
F4 F 0.566(2) -0.163(4) 0.1828(12) 0.129(15) Uani 0.57(4) 1 d P A 1
F1A F 0.487(5) -0.323(6) 0.107(3) 0.19(3) Uani 0.43(4) 1 d P A 2
F3A F 0.520(5) -0.158(5) 0.121(4) 0.19(4) Uani 0.43(4) 1 d P A 2
F4A F 0.613(2) -0.266(5) 0.1772(17) 0.115(16) Uani 0.43(4) 1 d P A 2
O2 O 1.1803(6) 0.2323(7) 0.1774(3) 0.0461(18) Uani 1 1 d . . .
N2 N 1.3797(7) 0.3598(9) 0.1404(4) 0.050(2) Uani 1 1 d . . .
C2 C 0.8884(11) -0.0838(11) 0.1143(6) 0.061(3) Uani 1 1 d . . .
H2A H 0.9162 -0.1459 0.0967 0.074 Uiso 1 1 calc R . .
C4 C 1.4688(10) 0.2967(12) 0.1714(6) 0.064(4) Uani 1 1 d . . .
H4A H 1.5292 0.2926 0.1467 0.077 Uiso 1 1 calc R . .
H4B H 1.4918 0.3342 0.2077 0.077 Uiso 1 1 calc R . .
Br5 Br 0.72772(10) 0.11954(12) 0.02539(6) 0.0608(4) Uani 1 1 d . . .
N5 N 0.9061(7) 0.3945(8) 0.1411(4) 0.040(2) Uani 1 1 d . . .
Br6 Br 0.76374(12) 0.21710(14) 0.20799(6) 0.0696(5) Uani 1 1 d . . .
O6 O 1.1760(6) 0.3820(6) 0.0736(3) 0.0440(17) Uani 1 1 d . . .
N6 N 0.8974(7) 0.2588(7) 0.0071(4) 0.038(2) Uani 1 1 d . . .
C6 C 0.7690(11) 0.2392(10) -0.0750(6) 0.059(3) Uani 1 1 d . . .
H6A H 0.7063 0.2060 -0.0902 0.070 Uiso 1 1 calc R . .
N7 N 1.3753(7) 0.1303(8) 0.1341(4) 0.051(2) Uani 1 1 d . . .
C7 C 1.4318(10) 0.1843(12) 0.1849(6) 0.061(3) Uani 1 1 d . . .
H7A H 1.4920 0.1409 0.1972 0.074 Uiso 1 1 d R . .
H7B H 1.3817 0.1887 0.2139 0.074 Uiso 1 1 d R . .
N10 N 1.3649(7) 0.2540(8) 0.0308(4) 0.043(2) Uani 1 1 d . . .
C11 C 0.7581(10) -0.0014(13) 0.1702(5) 0.062(4) Uani 1 1 d . . .
H11A H 0.6959 -0.0051 0.1906 0.074 Uiso 1 1 calc R . .
N12 N 0.9005(7) 0.1091(8) 0.1357(4) 0.043(2) Uani 1 1 d . . .
N13 N 1.0763(7) 0.1238(8) 0.0770(4) 0.042(2) Uani 1 1 d . . .
C14 C 1.3321(11) 0.4393(13) 0.1792(6) 0.068(4) Uani 1 1 d . . .
H14A H 1.3833 0.4959 0.1897 0.102 Uiso 1 1 calc R . .
H14B H 1.3116 0.4025 0.2142 0.102 Uiso 1 1 calc R . .
H14C H 1.2701 0.4718 0.1594 0.102 Uiso 1 1 calc R . .
C15 C 0.9395(12) 0.5108(13) 0.2255(6) 0.068(4) Uani 1 1 d . . .
H15A H 0.9830 0.5294 0.2586 0.082 Uiso 1 1 calc R . .
N16 N 1.0863(7) 0.2818(8) 0.1695(4) 0.041(2) Uani 1 1 d . . .
N17 N 1.0787(6) 0.3499(7) 0.0523(4) 0.039(2) Uani 1 1 d . . .
C17 C 0.9513(9) 0.3309(10) -0.0264(5) 0.043(3) Uani 1 1 d . . .
C19 C 1.4116(10) 0.1402(11) 0.0295(6) 0.060(3) Uani 1 1 d . . .
H19A H 1.3572 0.0888 0.0146 0.072 Uiso 1 1 calc R . .
H19B H 1.4696 0.1392 0.0030 0.072 Uiso 1 1 calc R . .
C20 C 0.7958(11) -0.0917(13) 0.1442(6) 0.066(4) Uani 1 1 d . . .
H20A H 0.7600 -0.1586 0.1462 0.080 Uiso 1 1 calc R . .
C21 C 0.9394(9) 0.0164(10) 0.1107(5) 0.048(3) Uani 1 1 d . . .
C26 C 0.8229(12) 0.3102(13) -0.1072(6) 0.069(4) Uani 1 1 d . . .
H26A H 0.7986 0.3272 -0.1456 0.083 Uiso 1 1 calc R . .
C27 C 1.3024(10) 0.2763(12) -0.0246(5) 0.060(3) Uani 1 1 d . . .
H27A H 1.3492 0.2770 -0.0565 0.089 Uiso 1 1 calc R . .
H27B H 1.2678 0.3466 -0.0221 0.089 Uiso 1 1 calc R . .
H27C H 1.2494 0.2197 -0.0313 0.089 Uiso 1 1 calc R . .
C28 C 0.9139(11) 0.3572(12) -0.0830(6) 0.064(4) Uani 1 1 d . . .
H28A H 0.9512 0.4076 -0.1048 0.077 Uiso 1 1 calc R . .
C29 C 1.4490(10) 0.3349(11) 0.0414(6) 0.060(3) Uani 1 1 d . . .
H29A H 1.4603 0.3741 0.0051 0.071 Uiso 1 1 calc R . .
H29B H 1.5151 0.2975 0.0537 0.071 Uiso 1 1 calc R . .
C31 C 1.0369(9) 0.0276(10) 0.0800(5) 0.048(3) Uani 1 1 d . . .
H31A H 1.0692 -0.0329 0.0632 0.057 Uiso 1 1 calc R . .
C34 C 1.4522(11) 0.1050(12) 0.0882(6) 0.064(4) Uani 1 1 d . . .
H34A H 1.5196 0.1418 0.0982 0.077 Uiso 1 1 calc R . .
H34B H 1.4656 0.0262 0.0877 0.077 Uiso 1 1 calc R . .
C36 C 0.8493(13) 0.5688(12) 0.2118(6) 0.073(4) Uani 1 1 d . . .
H36A H 0.8297 0.6261 0.2362 0.088 Uiso 1 1 calc R . .
C40 C 1.4211(10) 0.4156(12) 0.0878(6) 0.061(3) Uani 1 1 d . . .
H40A H 1.4841 0.4583 0.0999 0.073 Uiso 1 1 calc R . .
H40B H 1.3672 0.4663 0.0714 0.073 Uiso 1 1 calc R . .
C41 C 1.0482(8) 0.3759(10) -0.0003(5) 0.046(3) Uani 1 1 d . . .
H41A H 1.0890 0.4241 -0.0216 0.055 Uiso 1 1 calc R . .
C44 C 0.9663(9) 0.4242(10) 0.1903(5) 0.046(3) Uani 1 1 d . . .
C45 C 1.0633(9) 0.3584(11) 0.2037(5) 0.049(3) Uani 1 1 d . . .
H45A H 1.1072 0.3733 0.2371 0.059 Uiso 1 1 calc R . .
C46 C 0.7877(10) 0.5442(11) 0.1631(6) 0.059(3) Uani 1 1 d . . .
H46A H 0.7269 0.5853 0.1522 0.071 Uiso 1 1 calc R . .
C47 C 0.8095(9) 0.2168(10) -0.0185(5) 0.049(3) Uani 1 1 d . . .
C50 C 0.8187(9) 0.4550(10) 0.1298(5) 0.046(3) Uani 1 1 d . . .
C51 C 1.3207(12) 0.0288(11) 0.1532(7) 0.072(4) Uani 1 1 d . . .
H51A H 1.3686 -0.0128 0.1792 0.108 Uiso 1 1 calc R . .
H51B H 1.2999 -0.0152 0.1193 0.108 Uiso 1 1 calc R . .
H51C H 1.2583 0.0486 0.1734 0.108 Uiso 1 1 calc R . .
C53 C 0.8136(9) 0.0978(11) 0.1663(5) 0.049(3) Uani 1 1 d . . .

loop_
_atom_site_aniso_label
_atom_site_aniso_U_11
_atom_site_aniso_U_22
_atom_site_aniso_U_33
_atom_site_aniso_U_23
_atom_site_aniso_U_13
_atom_site_aniso_U_12
Br1 0.0402(6) 0.0583(8) 0.0699(8) -0.0112(6) -0.0042(5) 0.0072(5)
Ni1 0.0318(7) 0.0421(8) 0.0388(7) -0.0018(6) 0.0039(5) 0.0004(5)
Ni2 0.0336(7) 0.0411(8) 0.0409(8) -0.0008(6) 0.0034(5) -0.0001(6)
O1 0.034(4) 0.051(5) 0.056(5) -0.007(4) 0.011(3) 0.001(3)
B1 0.051(9) 0.073(12) 0.075(11) 0.019(10) 0.003(8) 0.000(8)
F1 0.066(12) 0.20(4) 0.040(10) 0.050(14) 0.011(8) 0.023(15)
F2 0.060(5) 0.124(8) 0.077(5) 0.014(5) 0.023(4) -0.004(5)
F3 0.13(3) 0.12(2) 0.15(3) 0.02(2) 0.05(2) 0.08(2)
F4 0.101(19) 0.18(3) 0.109(18) -0.003(18) 0.001(13) -0.07(2)
F1A 0.24(6) 0.20(6) 0.14(4) -0.09(4) 0.08(4) -0.04(4)
F3A 0.15(4) 0.10(3) 0.35(9) 0.10(4) 0.11(5) 0.08(3)
F4A 0.084(19) 0.16(4) 0.10(2) 0.06(2) 0.000(16) -0.01(2)
O2 0.035(4) 0.061(5) 0.042(4) 0.007(4) 0.002(3) 0.007(3)
N2 0.039(5) 0.057(6) 0.053(6) -0.004(5) -0.009(4) 0.002(4)
C2 0.064(8) 0.048(8) 0.072(9) -0.002(6) 0.001(7) -0.018(6)
C4 0.050(7) 0.077(10) 0.062(8) 0.005(7) -0.016(6) 0.003(7)
Br5 0.0482(7) 0.0657(9) 0.0675(9) -0.0041(7) -0.0067(6) -0.0120(6)
N5 0.041(5) 0.048(6) 0.033(5) -0.003(4) 0.007(4) 0.002(4)
Br6 0.0652(9) 0.0795(11) 0.0668(9) 0.0008(7) 0.0284(7) 0.0027(7)
O6 0.038(4) 0.047(5) 0.048(4) -0.002(3) 0.006(3) -0.007(3)
N6 0.037(5) 0.045(5) 0.032(4) -0.005(4) -0.004(4) 0.007(4)
C6 0.066(8) 0.044(7) 0.062(8) -0.007(6) -0.031(7) 0.006(6)
N7 0.041(5) 0.051(6) 0.060(6) 0.003(5) 0.011(4) 0.009(4)
C7 0.055(7) 0.075(10) 0.054(8) 0.007(7) -0.003(6) 0.011(7)
N10 0.032(4) 0.056(6) 0.042(5) 0.000(4) 0.009(4) -0.005(4)
C11 0.048(7) 0.092(11) 0.045(7) 0.014(7) 0.001(5) -0.021(7)
N12 0.043(5) 0.045(6) 0.041(5) 0.007(4) 0.005(4) 0.000(4)
N13 0.036(5) 0.049(6) 0.041(5) -0.004(4) 0.005(4) -0.001(4)
C14 0.058(8) 0.090(11) 0.056(8) -0.022(7) -0.006(6) 0.000(7)
C15 0.075(9) 0.078(10) 0.052(8) -0.028(7) 0.008(7) 0.010(8)
N16 0.033(4) 0.053(6) 0.039(5) -0.001(4) 0.004(4) 0.000(4)
N17 0.032(4) 0.047(5) 0.037(5) 0.001(4) -0.002(4) 0.004(4)
C17 0.044(6) 0.049(7) 0.037(6) -0.001(5) 0.004(5) 0.009(5)
C19 0.054(7) 0.049(8) 0.079(9) -0.007(7) 0.023(7) 0.012(6)
C20 0.066(9) 0.065(9) 0.069(9) -0.001(7) 0.005(7) -0.028(7)
C21 0.045(6) 0.055(8) 0.045(6) 0.002(5) -0.003(5) -0.004(5)
C26 0.087(10) 0.070(10) 0.047(7) -0.002(7) -0.019(7) 0.002(8)
C27 0.058(8) 0.082(10) 0.039(6) -0.003(6) 0.008(5) -0.009(7)
C28 0.071(9) 0.075(10) 0.045(7) 0.006(7) -0.009(6) 0.001(7)
C29 0.051(7) 0.056(8) 0.073(9) 0.005(7) 0.011(6) -0.021(6)
C31 0.041(6) 0.040(7) 0.062(7) -0.007(5) 0.003(5) -0.009(5)
C34 0.064(8) 0.060(9) 0.070(9) -0.002(7) 0.016(7) 0.019(7)
C36 0.102(11) 0.056(9) 0.063(9) -0.023(7) 0.014(8) 0.031(8)
C40 0.049(7) 0.063(9) 0.071(9) 0.005(7) 0.011(6) -0.013(6)
C41 0.038(6) 0.046(7) 0.054(7) 0.011(5) 0.005(5) 0.003(5)
C44 0.040(6) 0.058(7) 0.042(6) -0.004(5) 0.011(5) 0.003(5)
C45 0.043(6) 0.063(8) 0.041(6) -0.002(6) 0.000(5) 0.011(5)
C46 0.058(7) 0.060(8) 0.059(8) -0.005(6) 0.005(6) 0.016(6)
C47 0.048(6) 0.044(7) 0.054(7) -0.007(5) -0.003(5) 0.006(5)
C50 0.039(6) 0.046(7) 0.053(7) -0.003(5) 0.011(5) 0.004(5)
C51 0.069(9) 0.046(8) 0.101(11) 0.010(8) 0.015(8) 0.017(7)
C53 0.037(6) 0.063(8) 0.048(6) 0.013(6) 0.004(5) -0.007(5)

loop_
_atom_type_symbol
_atom_type_description
_atom_type_scat_dispersion_real
_atom_type_scat_dispersion_imag
_atom_type_scat_source
C C 0.0033 0.0016 'International Tables Vol C Tables 4.2.6.8 and 6.1.1.4'
H H 0.0000 0.0000 'International Tables Vol C Tables 4.2.6.8 and 6.1.1.4'
B B 0.0013 0.0007 'International Tables Vol C Tables 4.2.6.8 and 6.1.1.4'
Br Br -0.2901 2.4595 'International Tables Vol C Tables 4.2.6.8 and 6.1.1.4'
F F 0.0171 0.0103 'International Tables Vol C Tables 4.2.6.8 and 6.1.1.4'
N N 0.0061 0.0033 'International Tables Vol C Tables 4.2.6.8 and 6.1.1.4'
Ni Ni 0.3393 1.1124 'International Tables Vol C Tables 4.2.6.8 and 6.1.1.4'
O O 0.0106 0.0060 'International Tables Vol C Tables 4.2.6.8 and 6.1.1.4'

loop_
_geom_angle_atom_site_label_1
_geom_angle_atom_site_label_2
_geom_angle_atom_site_label_3
_geom_angle
N17 Ni1 N13 88.7(4)
N17 Ni1 N16 88.3(3)
N13 Ni1 N16 90.1(4)
N17 Ni1 N5 93.8(3)
N13 Ni1 N5 168.0(3)
N16 Ni1 N5 78.3(3)
N17 Ni1 N12 164.5(4)
N13 Ni1 N12 76.8(3)
N16 Ni1 N12 97.2(3)
N5 Ni1 N12 101.5(3)
N17 Ni1 N6 76.5(3)
N13 Ni1 N6 92.7(3)
N16 Ni1 N6 164.4(3)
N5 Ni1 N6 99.3(3)
N12 Ni1 N6 98.4(3)
O6 Ni2 O1 93.9(3)
O6 Ni2 N7 172.2(3)
O1 Ni2 N7 93.4(4)
O6 Ni2 O2 92.0(3)
O1 Ni2 O2 92.4(3)
N7 Ni2 O2 90.4(3)
O6 Ni2 N10 94.0(3)
O1 Ni2 N10 88.0(3)
N7 Ni2 N10 83.6(4)
O2 Ni2 N10 173.9(3)
O6 Ni2 N2 88.8(3)
O1 Ni2 N2 171.6(3)
N7 Ni2 N2 83.6(4)
O2 Ni2 N2 95.4(4)
N10 Ni2 N2 83.8(4)
N13 O1 Ni2 113.4(6)
F3 B1 F3A 130(3)
F3 B1 F1 115(2)
F3A B1 F1 37(4)
F3 B1 F2 109.4(19)
F3A B1 F2 120(2)
F1 B1 F2 110.3(15)
F3 B1 F4 111(3)
F3A B1 F4 68(4)
F1 B1 F4 105(2)
F2 B1 F4 104.2(18)
F3 B1 F4A 51(2)
F3A B1 F4A 103(3)
F1 B1 F4A 125(2)
F2 B1 F4A 124.8(19)
F4 B1 F4A 60(2)
F3 B1 F1A 62(3)
F3A B1 F1A 95(4)
F1 B1 F1A 61(3)
F2 B1 F1A 103(2)
F4 B1 F1A 153(2)
F4A B1 F1A 106(3)
N16 O2 Ni2 110.2(6)
C14 N2 C40 111.0(11)
C14 N2 C4 111.8(10)
C40 N2 C4 109.0(10)
C14 N2 Ni2 112.6(7)
C40 N2 Ni2 102.4(7)
C4 N2 Ni2 109.5(8)
C20 C2 C21 119.8(13)
C20 C2 H2A 120.1
C21 C2 H2A 120.1
C7 C4 N2 109.6(10)
C7 C4 H4A 109.8
N2 C4 H4A 109.8
C7 C4 H4B 109.8
N2 C4 H4B 109.8
H4A C4 H4B 108.2
C50 N5 C44 115.0(9)
C50 N5 Ni1 136.6(7)
C44 N5 Ni1 108.4(7)
N17 O6 Ni2 111.2(6)
C47 N6 C17 115.4(9)
C47 N6 Ni1 137.2(8)
C17 N6 Ni1 107.2(6)
C26 C6 C47 117.8(12)
C26 C6 H6A 121.1
C47 C6 H6A 121.1
C7 N7 C51 110.3(11)
C7 N7 C34 109.9(10)
C51 N7 C34 111.1(10)
C7 N7 Ni2 103.7(8)
C51 N7 Ni2 111.9(7)
C34 N7 Ni2 109.5(8)
N7 C7 C4 113.0(11)
N7 C7 H7A 108.7
C4 C7 H7A 108.7
N7 C7 H7B 105.5
C4 C7 H7B 108.9
H7A C7 H7B 112.1
C29 N10 C27 111.3(10)
C29 N10 C19 110.2(9)
C27 N10 C19 110.0(10)
C29 N10 Ni2 110.0(7)
C27 N10 Ni2 111.4(7)
C19 N10 Ni2 103.7(7)
C20 C11 C53 119.0(12)
C20 C11 H11A 120.5
C53 C11 H11A 120.5
C53 N12 C21 117.1(10)
C53 N12 Ni1 134.5(8)
C21 N12 Ni1 107.2(7)
C31 N13 O1 119.1(9)
C31 N13 Ni1 118.6(8)
O1 N13 Ni1 122.2(7)
N2 C14 H14A 109.5
N2 C14 H14B 109.5
H14A C14 H14B 109.5
N2 C14 H14C 109.5
H14A C14 H14C 109.5
H14B C14 H14C 109.5
C36 C15 C44 119.5(13)
C36 C15 H15A 120.2
C44 C15 H15A 120.2
C45 N16 O2 119.1(9)
C45 N16 Ni1 118.0(8)
O2 N16 Ni1 122.4(7)
C41 N17 O6 118.8(9)
C41 N17 Ni1 119.6(7)
O6 N17 Ni1 121.4(6)
N6 C17 C28 121.1(11)
N6 C17 C41 116.7(10)
C28 C17 C41 122.2(11)
C34 C19 N10 111.5(11)
C34 C19 H19A 109.3
N10 C19 H19A 109.3
C34 C19 H19B 109.3
N10 C19 H19B 109.3
H19A C19 H19B 108.0
C11 C20 C2 119.2(13)
C11 C20 H20A 120.4
C2 C20 H20A 120.4
N12 C21 C2 121.6(11)
N12 C21 C31 117.1(10)
C2 C21 C31 121.2(12)
C6 C26 C28 119.0(13)
C6 C26 H26A 120.5
C28 C26 H26A 120.5
N10 C27 H27A 109.5
N10 C27 H27B 109.5
H27A C27 H27B 109.5
N10 C27 H27C 109.5
H27A C27 H27C 109.5
H27B C27 H27C 109.5
C26 C28 C17 120.8(14)
C26 C28 H28A 119.6
C17 C28 H28A 119.6
N10 C29 C40 111.3(10)
N10 C29 H29A 109.4
C40 C29 H29A 109.4
N10 C29 H29B 109.4
C40 C29 H29B 109.4
H29A C29 H29B 108.0
N13 C31 C21 116.9(11)
N13 C31 H31A 121.5
C21 C31 H31A 121.5
C19 C34 N7 112.0(10)
C19 C34 H34A 109.2
N7 C34 H34A 109.2
C19 C34 H34B 109.2
N7 C34 H34B 109.2
H34A C34 H34B 107.9
C46 C36 C15 120.4(12)
C46 C36 H36A 119.8
C15 C36 H36A 119.8
N2 C40 C29 112.0(11)
N2 C40 H40A 109.2
C29 C40 H40A 109.2
N2 C40 H40B 109.2
C29 C40 H40B 109.2
H40A C40 H40B 107.9
N17 C41 C17 119.7(10)
N17 C41 H41A 120.1
C17 C41 H41A 120.1
N5 C44 C15 122.6(11)
N5 C44 C45 116.0(10)
C15 C44 C45 121.4(11)
N16 C45 C44 119.4(10)
N16 C45 H45A 120.3
C44 C45 H45A 120.3
C36 C46 C50 117.2(12)
C36 C46 H46A 121.4
C50 C46 H46A 121.4
N6 C47 C6 125.9(12)
N6 C47 Br5 118.3(9)
C6 C47 Br5 115.8(9)
N5 C50 C46 125.3(11)
N5 C50 Br1 117.7(8)
C46 C50 Br1 117.0(9)
N7 C51 H51A 109.5
N7 C51 H51B 109.5
H51A C51 H51B 109.5
N7 C51 H51C 109.5
H51A C51 H51C 109.5
H51B C51 H51C 109.5
N12 C53 C11 123.1(12)
N12 C53 Br6 119.7(9)
C11 C53 Br6 117.1(9)

loop_
_geom_bond_atom_site_label_1
_geom_bond_atom_site_label_2
_geom_bond_distance
Br1 C50 1.875(12)
Ni1 N17 1.995(9)
Ni1 N13 2.009(9)
Ni1 N16 2.010(9)
Ni1 N5 2.233(9)
Ni1 N12 2.238(9)
Ni1 N6 2.309(8)
Ni2 O6 2.055(8)
Ni2 O1 2.060(8)
Ni2 N7 2.082(10)
Ni2 O2 2.084(7)
Ni2 N10 2.096(8)
Ni2 N2 2.097(10)
O1 N13 1.328(11)
B1 F3 1.29(3)
B1 F3A 1.31(5)
B1 F1 1.33(3)
B1 F2 1.350(18)
B1 F4 1.36(3)
B1 F4A 1.40(3)
B1 F1A 1.47(4)
O2 N16 1.324(11)
N2 C14 1.458(16)
N2 C40 1.494(16)
N2 C4 1.496(15)
C2 C20 1.379(19)
C2 C21 1.377(17)
C2 H2A 0.9300
C4 C7 1.48(2)
C4 H4A 0.9700
C4 H4B 0.9700
Br5 C47 1.885(13)
N5 C50 1.330(14)
N5 C44 1.362(14)
Br6 C53 1.856(13)
O6 N17 1.342(11)
N6 C47 1.317(14)
N6 C17 1.363(14)
C6 C26 1.34(2)
C6 C47 1.382(17)
C6 H6A 0.9300
N7 C7 1.473(16)
N7 C51 1.486(17)
N7 C34 1.492(15)
C7 H7A 0.9482
C7 H7B 0.9378
N10 C29 1.449(14)
N10 C27 1.467(15)
N10 C19 1.499(15)
C11 C20 1.34(2)
C11 C53 1.395(18)
C11 H11A 0.9300
N12 C53 1.333(14)
N12 C21 1.362(15)
N13 C31 1.270(14)
C14 H14A 0.9600
C14 H14B 0.9600
C14 H14C 0.9600
C15 C36 1.351(19)
C15 C44 1.375(17)
C15 H15A 0.9300
N16 C45 1.255(14)
N17 C41 1.274(14)
C17 C28 1.381(16)
C17 C41 1.428(15)
C19 C34 1.464(19)
C19 H19A 0.9700
C19 H19B 0.9700
C20 H20A 0.9300
C21 C31 1.447(16)
C26 C28 1.360(19)
C26 H26A 0.9300
C27 H27A 0.9600
C27 H27B 0.9600
C27 H27C 0.9600
C28 H28A 0.9300
C29 C40 1.497(18)
C29 H29A 0.9700
C29 H29B 0.9700
C31 H31A 0.9300
C34 H34A 0.9700
C34 H34B 0.9700
C36 C46 1.347(19)
C36 H36A 0.9300
C40 H40A 0.9700
C40 H40B 0.9700
C41 H41A 0.9300
C44 C45 1.470(15)
C45 H45A 0.9300
C46 C50 1.389(17)
C46 H46A 0.9300
C51 H51A 0.9600
C51 H51B 0.9600
C51 H51C 0.9600

loop_
_geom_torsion_atom_site_label_1
_geom_torsion_atom_site_label_2
_geom_torsion_atom_site_label_3
_geom_torsion_atom_site_label_4
_geom_torsion
O6 Ni2 O1 N13 -69.6(7)
N7 Ni2 O1 N13 113.1(7)
O2 Ni2 O1 N13 22.6(7)
N10 Ni2 O1 N13 -163.5(7)
N2 Ni2 O1 N13 -178(2)
O6 Ni2 O2 N16 20.1(7)
O1 Ni2 O2 N16 -73.8(7)
N7 Ni2 O2 N16 -167.3(7)
N10 Ni2 O2 N16 -168(3)
N2 Ni2 O2 N16 109.1(7)
O6 Ni2 N2 C14 53.1(9)
O1 Ni2 N2 C14 162(2)
N7 Ni2 N2 C14 -128.6(9)
O2 Ni2 N2 C14 -38.8(9)
N10 Ni2 N2 C14 147.3(9)
O6 Ni2 N2 C40 -66.2(7)
O1 Ni2 N2 C40 42(3)
N7 Ni2 N2 C40 112.2(8)
O2 Ni2 N2 C40 -158.1(7)
N10 Ni2 N2 C40 28.0(7)
O6 Ni2 N2 C4 178.2(8)
O1 Ni2 N2 C4 -73(3)
N7 Ni2 N2 C4 -3.5(8)
O2 Ni2 N2 C4 86.3(8)
N10 Ni2 N2 C4 -87.7(8)
C14 N2 C4 C7 104.3(13)
C40 N2 C4 C7 -132.6(12)
Ni2 N2 C4 C7 -21.2(13)
N17 Ni1 N5 C50 91.7(11)
N13 Ni1 N5 C50 -166.6(15)
N16 Ni1 N5 C50 179.1(11)
N12 Ni1 N5 C50 -85.8(11)
N6 Ni1 N5 C50 14.8(11)
N17 Ni1 N5 C44 -87.0(7)
N13 Ni1 N5 C44 15(2)
N16 Ni1 N5 C44 0.5(7)
N12 Ni1 N5 C44 95.6(7)
N6 Ni1 N5 C44 -163.9(7)
O1 Ni2 O6 N17 18.1(6)
N7 Ni2 O6 N17 178(85)
O2 Ni2 O6 N17 -74.4(6)
N10 Ni2 O6 N17 106.4(6)
N2 Ni2 O6 N17 -169.8(6)
N17 Ni1 N6 C47 179.8(11)
N13 Ni1 N6 C47 91.8(11)
N16 Ni1 N6 C47 -168.2(12)
N5 Ni1 N6 C47 -88.5(11)
N12 Ni1 N6 C47 14.7(11)
N17 Ni1 N6 C17 -4.7(7)
N13 Ni1 N6 C17 -92.8(7)
N16 Ni1 N6 C17 7.2(16)
N5 Ni1 N6 C17 86.9(7)
N12 Ni1 N6 C17 -169.9(7)
O6 Ni2 N7 C7 39(3)
O1 Ni2 N7 C7 -161.2(7)
O2 Ni2 N7 C7 -68.8(7)
N10 Ni2 N7 C7 111.1(8)
N2 Ni2 N7 C7 26.6(7)
O6 Ni2 N7 C51 158(2)
O1 Ni2 N7 C51 -42.3(9)
O2 Ni2 N7 C51 50.1(9)
N10 Ni2 N7 C51 -130.0(9)
N2 Ni2 N7 C51 145.6(9)
O6 Ni2 N7 C34 -78(3)
O1 Ni2 N7 C34 81.4(9)
O2 Ni2 N7 C34 173.9(9)
N10 Ni2 N7 C34 -6.2(8)
N2 Ni2 N7 C34 -90.7(9)
C51 N7 C7 C4 -168.1(11)
C34 N7 C7 C4 69.0(14)
Ni2 N7 C7 C4 -48.1(12)
N2 C4 C7 N7 47.7(15)
O6 Ni2 N10 C29 82.8(8)
O1 Ni2 N10 C29 176.6(8)
N7 Ni2 N10 C29 -89.8(8)
O2 Ni2 N10 C29 -89(3)
N2 Ni2 N10 C29 -5.5(8)
O6 Ni2 N10 C27 -41.1(8)
O1 Ni2 N10 C27 52.6(8)
N7 Ni2 N10 C27 146.3(9)
O2 Ni2 N10 C27 147(3)
N2 Ni2 N10 C27 -129.5(9)
O6 Ni2 N10 C19 -159.4(7)
O1 Ni2 N10 C19 -65.6(7)
N7 Ni2 N10 C19 28.0(8)
O2 Ni2 N10 C19 29(4)
N2 Ni2 N10 C19 112.3(8)
N17 Ni1 N12 C53 -159.9(12)
N13 Ni1 N12 C53 178.5(11)
N16 Ni1 N12 C53 90.1(11)
N5 Ni1 N12 C53 10.6(11)
N6 Ni1 N12 C53 -90.7(11)
N17 Ni1 N12 C21 6.6(17)
N13 Ni1 N12 C21 -15.0(7)
N16 Ni1 N12 C21 -103.4(7)
N5 Ni1 N12 C21 177.1(7)
N6 Ni1 N12 C21 75.8(7)
Ni2 O1 N13 C31 -138.9(9)
Ni2 O1 N13 Ni1 45.6(9)
N17 Ni1 N13 C31 -158.9(9)
N16 Ni1 N13 C31 112.9(9)
N5 Ni1 N13 C31 98.9(18)
N12 Ni1 N13 C31 15.5(9)
N6 Ni1 N13 C31 -82.5(9)
N17 Ni1 N13 O1 16.7(8)
N16 Ni1 N13 O1 -71.6(8)
N5 Ni1 N13 O1 -85.5(18)
N12 Ni1 N13 O1 -168.9(8)
N6 Ni1 N13 O1 93.1(8)
Ni2 O2 N16 C45 -120.4(9)
Ni2 O2 N16 Ni1 51.4(9)
N17 Ni1 N16 C45 94.4(9)
N13 Ni1 N16 C45 -176.9(9)
N5 Ni1 N16 C45 0.2(9)
N12 Ni1 N16 C45 -100.1(9)
N6 Ni1 N16 C45 82.8(15)
N17 Ni1 N16 O2 -77.4(8)
N13 Ni1 N16 O2 11.3(8)
N5 Ni1 N16 O2 -171.7(8)
N12 Ni1 N16 O2 88.0(8)
N6 Ni1 N16 O2 -89.1(15)
Ni2 O6 N17 C41 -123.3(9)
Ni2 O6 N17 Ni1 51.9(8)
N13 Ni1 N17 C41 97.5(9)
N16 Ni1 N17 C41 -172.4(9)
N5 Ni1 N17 C41 -94.2(9)
N12 Ni1 N17 C41 76.5(15)
N6 Ni1 N17 C41 4.4(8)
N13 Ni1 N17 O6 -77.6(7)
N16 Ni1 N17 O6 12.5(7)
N5 Ni1 N17 O6 90.7(7)
N12 Ni1 N17 O6 -98.6(14)
N6 Ni1 N17 O6 -170.7(8)
C47 N6 C17 C28 0.4(16)
Ni1 N6 C17 C28 -176.2(10)
C47 N6 C17 C41 -178.7(10)
Ni1 N6 C17 C41 4.7(11)
C29 N10 C19 C34 70.6(13)
C27 N10 C19 C34 -166.3(10)
Ni2 N10 C19 C34 -47.1(11)
C53 C11 C20 C2 0(2)
C21 C2 C20 C11 -1(2)
C53 N12 C21 C2 3.1(16)
Ni1 N12 C21 C2 -166.1(10)
C53 N12 C21 C31 -176.9(10)
Ni1 N12 C21 C31 13.8(12)
C20 C2 C21 N12 -0.3(19)
C20 C2 C21 C31 179.7(12)
C47 C6 C26 C28 0(2)
C6 C26 C28 C17 1(2)
N6 C17 C28 C26 -1(2)
C41 C17 C28 C26 178.0(13)
C27 N10 C29 C40 104.6(12)
C19 N10 C29 C40 -133.1(11)
Ni2 N10 C29 C40 -19.4(13)
O1 N13 C31 C21 171.5(9)
Ni1 N13 C31 C21 -12.8(14)
N12 C21 C31 N13 -2.5(16)
C2 C21 C31 N13 177.5(11)
N10 C19 C34 N7 45.2(15)
C7 N7 C34 C19 -132.0(12)
C51 N7 C34 C19 105.6(13)
Ni2 N7 C34 C19 -18.6(14)
C44 C15 C36 C46 -2(2)
C14 N2 C40 C29 -167.9(10)
C4 N2 C40 C29 68.4(13)
Ni2 N2 C40 C29 -47.6(11)
N10 C29 C40 N2 46.7(15)
O6 N17 C41 C17 171.9(9)
Ni1 N17 C41 C17 -3.3(14)
N6 C17 C41 N17 -1.6(16)
C28 C17 C41 N17 179.3(11)
C50 N5 C44 C15 -0.5(17)
Ni1 N5 C44 C15 178.5(11)
C50 N5 C44 C45 180.0(10)
Ni1 N5 C44 C45 -1.0(12)
C36 C15 C44 N5 1(2)
C36 C15 C44 C45 -179.7(13)
O2 N16 C45 C44 171.3(9)
Ni1 N16 C45 C44 -0.9(15)
N5 C44 C45 N16 1.3(16)
C15 C44 C45 N16 -178.2(12)
C15 C36 C46 C50 3(2)
C17 N6 C47 C6 0.3(17)
Ni1 N6 C47 C6 175.5(9)
C17 N6 C47 Br5 -178.2(8)
Ni1 N6 C47 Br5 -3.0(15)
C26 C6 C47 N6 0(2)
C26 C6 C47 Br5 178.2(11)
C44 N5 C50 C46 1.3(17)
Ni1 N5 C50 C46 -177.3(9)
C44 N5 C50 Br1 -177.7(8)
Ni1 N5 C50 Br1 3.7(15)
C36 C46 C50 N5 -2(2)
C36 C46 C50 Br1 176.6(11)
C21 N12 C53 C11 -4.4(16)
Ni1 N12 C53 C11 161.1(9)
C21 N12 C53 Br6 173.9(8)
Ni1 N12 C53 Br6 -20.6(15)
C20 C11 C53 N12 2.9(19)
C20 C11 C53 Br6 -175.4(10)
